data_4306359
loop_
_publ_author_name
'Ghenadie Novitchi'
'Fabrice Riblet'
'Rosario Scopelliti'
'Lothar Helm'
'Aurelian Gulea'
'Andr\'e E. Merbach'

_publ_contact_author_address
;Ecole polytechnique f\'ed\'erale de Lausanne
Institut des sciences et ing\'enierie chimiques
EPFL SB ISIC LCIB
BCH 3108 (B\^at. BCH)
CH-1015 Lausanne
Switzerland
;
_publ_contact_author_email lothar.helm@epfl.ch
_publ_contact_author_fax '+41 21 693 98 71'
_publ_contact_author_name 'Lothar Helm'
_publ_contact_author_phone '+41 21 693 98 75'
_publ_section_title
;
Mechanism of Pyridine-Ligand Exchanges at the Different Labile Sites of
3d Heterometallic and Mixed Valence \m3-oxo Trinuclear Clusters
;
_journal_name_full 'Inorganic Chemistry'
_journal_page_first 10587
_journal_page_last 10599
_journal_paper_doi 10.1021/ic801206m
_journal_volume 47
_journal_year 2008
_chemical_formula_moiety 'C30 H30 Co F9 Fe2 N3 O13, 4(C2 H3 N)'
_chemical_formula_sum 'C38 H42 Co F9 Fe2 N7 O13'
_chemical_formula_weight 1146.42
_chemical_name_systematic
; 
 ? 
;
_space_group_IT_number 15
_symmetry_cell_setting monoclinic
_symmetry_space_group_name_Hall '-C 2yc'
_symmetry_space_group_name_H-M 'C 1 2/c 1'
_atom_sites_solution_hydrogens geom
_atom_sites_solution_primary direct
_atom_sites_solution_secondary difmap
_audit_creation_method SHELXL-97
_cell_angle_alpha 90.00
_cell_angle_beta 110.109(9)
_cell_angle_gamma 90.00
_cell_formula_units_Z 8
_cell_length_a 28.346(2)
_cell_length_b 16.3447(16)
_cell_length_c 22.435(3)
_cell_measurement_reflns_used 4863
_cell_measurement_temperature 140(2)
_cell_measurement_theta_max 20.98335
_cell_measurement_theta_min 2.5338
_cell_volume 9760.7(18)
_computing_cell_refinement 'Oxford Diffraction CrysAlis RED'
_computing_data_collection 'Oxford Diffraction CrysAlis CCD'
_computing_data_reduction 'Oxford Diffraction CrysAlis RED'
_computing_molecular_graphics 'Bruker SHELXTL'
_computing_publication_material 'Bruker SHELXTL'
_computing_structure_refinement 'SHELXL-97 (Sheldrick, 1997)'
_computing_structure_solution 'SHELXS-97 (Sheldrick, 1990)'
_diffrn_ambient_temperature 140(2)
_diffrn_measured_fraction_theta_full 0.994
_diffrn_measured_fraction_theta_max 0.994
_diffrn_measurement_device_type 'Oxford Diffraction KM4/Sapphire CCD'
_diffrn_measurement_method 'phi and omega scans'
_diffrn_radiation_monochromator graphite
_diffrn_radiation_source 'fine-focus sealed tube'
_diffrn_radiation_type MoK\a
_diffrn_radiation_wavelength 0.71073
_diffrn_reflns_av_R_equivalents 0.0761
_diffrn_reflns_av_sigmaI/netI 0.1048
_diffrn_reflns_limit_h_max 33
_diffrn_reflns_limit_h_min -33
_diffrn_reflns_limit_k_max 17
_diffrn_reflns_limit_k_min -19
_diffrn_reflns_limit_l_max 26
_diffrn_reflns_limit_l_min -26
_diffrn_reflns_number 27456
_diffrn_reflns_theta_full 25.03
_diffrn_reflns_theta_max 25.03
_diffrn_reflns_theta_min 2.92
_exptl_absorpt_coefficient_mu 1.023
_exptl_absorpt_correction_type none
_exptl_crystal_colour amber
_exptl_crystal_density_diffrn 1.560
_exptl_crystal_density_method 'not measured'
_exptl_crystal_description iregular
_exptl_crystal_F_000 4664
_exptl_crystal_size_max 0.28
_exptl_crystal_size_mid 0.22
_exptl_crystal_size_min 0.16
_refine_diff_density_max 1.281
_refine_diff_density_min -1.013
_refine_diff_density_rms 0.125
_refine_ls_extinction_method none
_refine_ls_goodness_of_fit_ref 0.969
_refine_ls_hydrogen_treatment riding
_refine_ls_matrix_type full
_refine_ls_number_parameters 652
_refine_ls_number_reflns 8582
_refine_ls_number_restraints 21
_refine_ls_restrained_S_all 0.971
_refine_ls_R_factor_all 0.1195
_refine_ls_R_factor_gt 0.0738
_refine_ls_shift/su_max 0.001
_refine_ls_shift/su_mean 0.000
_refine_ls_structure_factor_coef Fsqd
_refine_ls_weighting_details 'calc w=1/[\s^2^(Fo^2^)+(0.1239P)^2^+0.0000P] where P=(Fo^2^+2Fc^2^)/3'
_refine_ls_weighting_scheme calc
_refine_ls_wR_factor_gt 0.1874
_refine_ls_wR_factor_ref 0.2157
_reflns_number_gt 4809
_reflns_number_total 8582
_reflns_threshold_expression >2sigma(I)
_cod_data_source_file ic801206m_si_002_1.cif
_cod_data_source_block 5
_cod_depositor_comments
;
The following automatic conversions were performed:
'_symmetry_cell_setting' value 'Monoclinic' changed to 'monoclinic'
according to '/home/saulius/struct/CIF-dictionaries/cif_core.dic'
dictionary named 'cif_core.dic' version 2.4.1 from 2010-06-29.

Automatic conversion script
Id: cif_fix_enum 1527 2010-12-29 10:47:43Z saulius 
;
_cod_original_cell_volume 9760.5(17)
_cod_database_code 4306359

loop_
_symmetry_equiv_pos_as_xyz
'x, y, z'
'-x, y, -z+1/2'
'x+1/2, y+1/2, z'
'-x+1/2, y+1/2, -z+1/2'
'-x, -y, -z'
'x, -y, z-1/2'
'-x+1/2, -y+1/2, -z'
'x+1/2, -y+1/2, z-1/2'

loop_
_atom_site_label
_atom_site_type_symbol
_atom_site_fract_x
_atom_site_fract_y
_atom_site_fract_z
_atom_site_U_iso_or_equiv
_atom_site_adp_type
_atom_site_occupancy
_atom_site_symmetry_multiplicity
_atom_site_calc_flag
_atom_site_refinement_flags
_atom_site_disorder_assembly
_atom_site_disorder_group
Co1 Co 0.24926(3) 0.31707(5) 0.17917(4) 0.0305(3) Uani 1 1 d . . .
Fe1 Fe 0.32544(3) 0.46948(5) 0.18215(4) 0.0280(3) Uani 1 1 d . . .
Fe2 Fe 0.36365(3) 0.28076(5) 0.17897(4) 0.0267(3) Uani 1 1 d . . .
F1 F -0.00792(19) 0.2366(4) 0.1186(4) 0.114(3) Uani 1 1 d . . .
F2 F 0.0221(2) 0.1462(4) 0.1910(3) 0.0922(19) Uani 1 1 d . . .
F3 F 0.0139(2) 0.1201(5) 0.0962(4) 0.118(2) Uani 1 1 d . . .
F4 F 0.3175(3) 0.8862(3) 0.1029(3) 0.0924(19) Uani 1 1 d . . .
F5 F 0.3677(2) 0.9009(3) 0.1955(3) 0.0853(17) Uani 1 1 d . . .
F6 F 0.3932(3) 0.8658(3) 0.1192(4) 0.117(3) Uani 1 1 d . . .
F7 F 0.5524(3) 0.0500(6) 0.1167(6) 0.181(5) Uani 1 1 d . . .
F8 F 0.5652(4) 0.0116(6) 0.2038(5) 0.187(5) Uani 1 1 d . . .
F9 F 0.5090(3) -0.0423(4) 0.1253(6) 0.211(6) Uani 1 1 d . . .
O1 O 0.24477(17) 0.3909(3) 0.2511(2) 0.0356(11) Uani 1 1 d . . .
O2 O 0.29226(18) 0.4993(3) 0.2472(2) 0.0406(12) Uani 1 1 d . . .
O3 O 0.20736(16) 0.4015(3) 0.1140(2) 0.0343(11) Uani 1 1 d . . .
O4 O 0.26045(17) 0.5013(3) 0.1118(2) 0.0379(11) Uani 1 1 d . . .
O5 O 0.39500(17) 0.4660(3) 0.2511(2) 0.0394(11) Uani 1 1 d . . .
O6 O 0.42143(16) 0.3379(3) 0.2482(2) 0.0359(11) Uani 1 1 d . . .
O7 O 0.35915(18) 0.4689(3) 0.1151(2) 0.0387(12) Uani 1 1 d . . .
O8 O 0.38442(17) 0.3402(3) 0.1119(2) 0.0360(11) Uani 1 1 d . . .
O9 O 0.35569(17) 0.2040(3) 0.2473(2) 0.0370(11) Uani 1 1 d . . .
O10 O 0.27687(16) 0.2253(3) 0.2440(2) 0.0365(11) Uani 1 1 d . . .
O11 O 0.31695(16) 0.2080(3) 0.1087(2) 0.0358(11) Uani 1 1 d . . .
O12 O 0.23931(16) 0.2364(3) 0.1067(2) 0.0347(11) Uani 1 1 d . . .
O13 O 0.31320(14) 0.3563(2) 0.18187(18) 0.0254(9) Uani 1 1 d . . .
N1 N 0.17441(19) 0.2718(3) 0.1738(2) 0.0284(12) Uani 1 1 d . . .
N2 N 0.34058(19) 0.6027(3) 0.1808(2) 0.0304(12) Uani 1 1 d . . .
N3 N 0.42138(19) 0.1921(3) 0.1740(2) 0.0291(12) Uani 1 1 d . . .
C1 C 0.1647(2) 0.1915(4) 0.1697(3) 0.0370(17) Uani 1 1 d . . .
H1 H 0.1913 0.1544 0.1734 0.044 Uiso 1 1 calc R . .
C2 C 0.1169(3) 0.1602(5) 0.1602(4) 0.048(2) Uani 1 1 d . . .
H2 H 0.1111 0.1029 0.1576 0.057 Uiso 1 1 calc R . .
C3 C 0.0788(3) 0.2132(5) 0.1548(4) 0.054(2) Uani 1 1 d . . .
C4 C 0.0898(3) 0.2960(5) 0.1604(4) 0.057(2) Uani 1 1 d . . .
H4 H 0.0641 0.3344 0.1580 0.068 Uiso 1 1 calc R . .
C5 C 0.1368(3) 0.3225(5) 0.1693(3) 0.0425(18) Uani 1 1 d . . .
H5 H 0.1432 0.3797 0.1723 0.051 Uiso 1 1 calc R . .
C6 C 0.0267(4) 0.1828(7) 0.1427(7) 0.090(4) Uani 1 1 d . . .
C7 C 0.3062(2) 0.6581(4) 0.1803(3) 0.0338(16) Uani 1 1 d . . .
H7 H 0.2766 0.6401 0.1872 0.041 Uiso 1 1 calc R . .
C8 C 0.3112(3) 0.7413(4) 0.1701(3) 0.0376(17) Uani 1 1 d . . .
H8 H 0.2860 0.7794 0.1707 0.045 Uiso 1 1 calc R . .
C9 C 0.3536(3) 0.7659(4) 0.1591(3) 0.0445(19) Uani 1 1 d . . .
C10 C 0.3899(3) 0.7094(5) 0.1621(4) 0.053(2) Uani 1 1 d . . .
H10 H 0.4201 0.7262 0.1561 0.064 Uiso 1 1 calc R . .
C11 C 0.3831(3) 0.6290(4) 0.1738(4) 0.0454(19) Uani 1 1 d . . .
H11 H 0.4091 0.5909 0.1770 0.054 Uiso 1 1 calc R . .
C12 C 0.3598(4) 0.8541(5) 0.1462(5) 0.062(3) Uani 1 1 d . . .
C13 C 0.4665(2) 0.2158(4) 0.1760(3) 0.0289(14) Uani 1 1 d . . .
H13 H 0.4745 0.2724 0.1817 0.035 Uiso 1 1 calc R . .
C14 C 0.5027(3) 0.1630(4) 0.1702(3) 0.0404(17) Uani 1 1 d . . .
H14 H 0.5350 0.1826 0.1728 0.049 Uiso 1 1 calc R . .
C15 C 0.4911(3) 0.0830(5) 0.1606(5) 0.061(2) Uani 1 1 d . . .
C16 C 0.4433(3) 0.0573(5) 0.1582(5) 0.078(3) Uani 1 1 d . . .
H16 H 0.4342 0.0013 0.1511 0.093 Uiso 1 1 calc R . .
C17 C 0.4101(3) 0.1126(4) 0.1661(4) 0.056(2) Uani 1 1 d . . .
H17 H 0.3783 0.0943 0.1660 0.067 Uiso 1 1 calc R . .
C18 C 0.5277(4) 0.0220(7) 0.1531(9) 0.117(6) Uani 1 1 d . . .
C19 C 0.2629(3) 0.4599(4) 0.2684(3) 0.0416(18) Uani 1 1 d . . .
C20 C 0.2483(4) 0.5006(5) 0.3199(5) 0.090(4) Uani 1 1 d . . .
H20A H 0.2233 0.4669 0.3297 0.135 Uiso 1 1 calc R . .
H20B H 0.2339 0.5546 0.3053 0.135 Uiso 1 1 calc R . .
H20C H 0.2781 0.5069 0.3581 0.135 Uiso 1 1 calc R . .
C21 C 0.2180(2) 0.4677(4) 0.0931(3) 0.0297(15) Uani 1 1 d . . .
C22 C 0.1770(3) 0.5103(4) 0.0424(3) 0.0422(18) Uani 1 1 d . . .
H22A H 0.1841 0.5691 0.0440 0.063 Uiso 1 1 calc R . .
H22B H 0.1450 0.5012 0.0490 0.063 Uiso 1 1 calc R . .
H22C H 0.1749 0.4886 0.0008 0.063 Uiso 1 1 calc R . .
C23 C 0.4264(3) 0.4087(4) 0.2705(3) 0.0343(16) Uani 1 1 d . . .
C24 C 0.4740(3) 0.4286(5) 0.3239(4) 0.057(2) Uani 1 1 d . . .
H24A H 0.4794 0.3882 0.3579 0.085 Uiso 1 1 calc R . .
H24B H 0.4713 0.4833 0.3403 0.085 Uiso 1 1 calc R . .
H24C H 0.5023 0.4271 0.3084 0.085 Uiso 1 1 calc R . .
C25 C 0.3800(2) 0.4135(4) 0.0943(3) 0.0310(15) Uani 1 1 d . . .
C26 C 0.4022(3) 0.4370(5) 0.0445(4) 0.059(2) Uani 1 1 d . . .
H26A H 0.3761 0.4344 0.0024 0.088 Uiso 1 1 calc R . .
H26B H 0.4294 0.3991 0.0461 0.088 Uiso 1 1 calc R . .
H26C H 0.4155 0.4928 0.0525 0.088 Uiso 1 1 calc R . .
C27 C 0.2690(2) 0.2001(4) 0.0856(3) 0.0308(15) Uani 1 1 d . . .
C28 C 0.2486(3) 0.1441(5) 0.0300(3) 0.051(2) Uani 1 1 d . . .
H28A H 0.2378 0.0927 0.0439 0.076 Uiso 1 1 calc R . .
H28B H 0.2747 0.1327 0.0117 0.076 Uiso 1 1 calc R . .
H28C H 0.2198 0.1700 -0.0021 0.076 Uiso 1 1 calc R . .
C29 C 0.3195(2) 0.1923(4) 0.2664(3) 0.0331(15) Uani 1 1 d . . .
C30 C 0.3276(3) 0.1339(6) 0.3206(4) 0.065(3) Uani 1 1 d . . .
H30A H 0.3066 0.0853 0.3057 0.098 Uiso 1 1 calc R . .
H30B H 0.3185 0.1606 0.3543 0.098 Uiso 1 1 calc R . .
H30C H 0.3630 0.1176 0.3373 0.098 Uiso 1 1 calc R . .
N4 N 0.1892(4) 0.7442(5) 0.0314(5) 0.099(3) Uani 1 1 d . . .
C31 C 0.2067(4) 0.8846(5) -0.0101(4) 0.068(3) Uani 1 1 d . . .
H31A H 0.2106 0.9262 0.0227 0.080 Uiso 1 1 calc R . .
H31B H 0.1786 0.8995 -0.0483 0.080 Uiso 1 1 calc R . .
H31C H 0.2376 0.8813 -0.0202 0.080 Uiso 1 1 calc R . .
C32 C 0.1967(4) 0.8055(6) 0.0131(4) 0.062(2) Uani 1 1 d . . .
N5 N 0.5585(5) -0.0808(8) 0.0057(7) 0.113(4) Uani 0.80 1 d PDU A 1
C33 C 0.6199(4) -0.2108(9) 0.0050(7) 0.063(4) Uani 0.80 1 d PDU A 1
H33A H 0.6529 -0.1996 0.0370 0.080 Uiso 0.80 1 calc PR A 1
H33B H 0.6235 -0.2180 -0.0366 0.080 Uiso 0.80 1 calc PR A 1
H33C H 0.6060 -0.2609 0.0165 0.080 Uiso 0.80 1 calc PR A 1
C34 C 0.5841(5) -0.1382(9) 0.0021(6) 0.091(4) Uani 0.80 1 d PDU A 1
N6 N 0.483(2) -0.2740(19) -0.0456(17) 0.42(3) Uani 0.80 1 d PDU B 2
C35 C 0.4483(8) -0.1484(13) -0.0010(8) 0.171(10) Uani 0.80 1 d PDU B 2
H35A H 0.4120 -0.1528 -0.0104 0.080 Uiso 0.80 1 calc PR B 2
H35B H 0.4557 -0.0976 -0.0193 0.080 Uiso 0.80 1 calc PR B 2
H35C H 0.4655 -0.1479 0.0451 0.080 Uiso 0.80 1 calc PR B 2
C36 C 0.4658(5) -0.2191(11) -0.0288(8) 0.116(6) Uani 0.80 1 d PDU B 2
N7 N 0.589(3) -0.228(4) -0.006(2) 0.42(4) Uani 0.40 1 d PDU C 3
C37 C 0.501(3) -0.277(5) -0.054(4) 0.42(3) Uani 0.40 1 d PDU C 3
H37A H 0.4811 -0.2399 -0.0869 0.080 Uiso 0.40 1 calc PR C 3
H37B H 0.4812 -0.2952 -0.0279 0.080 Uiso 0.40 1 calc PR C 3
H37C H 0.5107 -0.3252 -0.0734 0.080 Uiso 0.40 1 calc PR C 3
C38 C 0.547(3) -0.235(4) -0.013(3) 0.41(4) Uani 0.40 1 d PDU C 3
N8 N 0.3710(11) -0.4765(11) -0.0911(7) 0.285(14) Uani 1 1 d DU . .
C39 C 0.3738(9) -0.3357(10) -0.1277(11) 0.282(17) Uani 1 1 d DU . .
H39A H 0.3716 -0.3391 -0.1722 0.080 Uiso 1 1 calc R . .
H39B H 0.4053 -0.3088 -0.1027 0.080 Uiso 1 1 calc R . .
H39C H 0.3454 -0.3041 -0.1247 0.080 Uiso 1 1 calc R . .
C40 C 0.3727(7) -0.4133(11) -0.1044(7) 0.165(8) Uani 1 1 d DU . .

loop_
_atom_site_aniso_label
_atom_site_aniso_U_11
_atom_site_aniso_U_22
_atom_site_aniso_U_33
_atom_site_aniso_U_23
_atom_site_aniso_U_13
_atom_site_aniso_U_12
Co1 0.0357(5) 0.0216(5) 0.0370(5) 0.0005(4) 0.0162(4) 0.0031(4)
Fe1 0.0311(5) 0.0210(5) 0.0363(5) -0.0013(4) 0.0174(4) -0.0009(4)
Fe2 0.0305(5) 0.0188(5) 0.0327(5) -0.0011(4) 0.0132(4) -0.0020(4)
F1 0.044(3) 0.091(5) 0.215(7) 0.062(5) 0.056(4) 0.018(3)
F2 0.074(4) 0.100(5) 0.123(5) 0.025(4) 0.061(4) -0.023(3)
F3 0.075(4) 0.110(6) 0.160(7) 0.015(5) 0.028(4) -0.033(4)
F4 0.134(5) 0.034(3) 0.116(5) 0.015(3) 0.053(4) -0.002(3)
F5 0.123(5) 0.034(3) 0.108(4) -0.022(3) 0.052(4) -0.029(3)
F6 0.167(6) 0.037(3) 0.222(7) 0.001(4) 0.162(6) -0.018(3)
F7 0.084(5) 0.165(8) 0.315(14) -0.112(9) 0.098(8) 0.017(6)
F8 0.171(9) 0.207(10) 0.160(8) 0.000(7) 0.027(7) 0.164(8)
F9 0.093(5) 0.074(5) 0.470(17) -0.127(8) 0.102(8) 0.005(4)
O1 0.048(3) 0.022(3) 0.045(3) -0.007(2) 0.026(2) -0.007(2)
O2 0.062(3) 0.021(2) 0.055(3) -0.004(2) 0.040(3) -0.004(2)
O3 0.034(3) 0.026(3) 0.045(3) 0.004(2) 0.016(2) -0.001(2)
O4 0.041(3) 0.021(2) 0.053(3) 0.006(2) 0.017(2) 0.000(2)
O5 0.035(3) 0.022(3) 0.055(3) -0.004(2) 0.008(2) 0.000(2)
O6 0.030(3) 0.027(3) 0.049(3) -0.009(2) 0.012(2) 0.000(2)
O7 0.056(3) 0.018(2) 0.055(3) 0.003(2) 0.035(3) 0.005(2)
O8 0.047(3) 0.025(3) 0.045(3) 0.003(2) 0.027(2) 0.009(2)
O9 0.041(3) 0.024(3) 0.052(3) 0.009(2) 0.025(2) 0.008(2)
O10 0.031(3) 0.031(3) 0.049(3) 0.015(2) 0.015(2) 0.003(2)
O11 0.029(3) 0.028(3) 0.051(3) -0.013(2) 0.015(2) 0.005(2)
O12 0.030(2) 0.029(3) 0.049(3) -0.008(2) 0.019(2) -0.003(2)
O13 0.031(2) 0.017(2) 0.032(2) -0.0032(18) 0.0156(19) -0.0002(19)
N1 0.030(3) 0.019(3) 0.038(3) 0.005(2) 0.014(2) 0.004(2)
N2 0.031(3) 0.018(3) 0.048(3) -0.004(2) 0.021(3) -0.002(2)
N3 0.032(3) 0.019(3) 0.038(3) -0.001(2) 0.014(2) -0.003(2)
C1 0.029(4) 0.028(4) 0.056(4) 0.011(3) 0.019(3) 0.005(3)
C2 0.036(4) 0.031(4) 0.079(6) 0.021(4) 0.023(4) 0.000(3)
C3 0.037(4) 0.048(5) 0.085(6) 0.035(4) 0.032(4) 0.010(4)
C4 0.047(5) 0.042(5) 0.096(6) 0.029(4) 0.045(5) 0.023(4)
C5 0.039(4) 0.035(4) 0.066(5) 0.015(4) 0.034(4) 0.011(3)
C6 0.070(7) 0.053(6) 0.165(12) 0.044(8) 0.062(8) -0.002(6)
C7 0.035(4) 0.022(4) 0.050(4) 0.001(3) 0.023(3) -0.005(3)
C8 0.052(4) 0.019(4) 0.056(4) -0.007(3) 0.036(4) -0.001(3)
C9 0.065(5) 0.023(4) 0.060(5) -0.008(3) 0.040(4) -0.014(4)
C10 0.049(5) 0.033(4) 0.100(6) -0.007(4) 0.053(5) -0.013(4)
C11 0.045(4) 0.034(4) 0.067(5) -0.015(4) 0.034(4) -0.010(4)
C12 0.084(7) 0.029(5) 0.102(7) -0.009(5) 0.071(6) -0.014(5)
C13 0.036(4) 0.022(3) 0.033(3) 0.002(3) 0.017(3) 0.003(3)
C14 0.040(4) 0.033(4) 0.052(4) -0.002(3) 0.020(4) 0.002(3)
C15 0.038(5) 0.030(4) 0.108(7) -0.024(5) 0.018(5) 0.000(4)
C16 0.052(5) 0.017(4) 0.169(10) -0.009(5) 0.043(6) -0.003(4)
C17 0.041(4) 0.020(4) 0.106(7) -0.013(4) 0.026(5) -0.008(3)
C18 0.038(6) 0.043(7) 0.257(18) -0.037(9) 0.037(9) -0.001(5)
C19 0.061(5) 0.028(4) 0.048(4) -0.002(3) 0.034(4) -0.005(4)
C20 0.160(10) 0.042(5) 0.123(8) -0.042(5) 0.121(8) -0.043(6)
C21 0.039(4) 0.023(4) 0.033(3) 0.003(3) 0.019(3) 0.006(3)
C22 0.043(4) 0.034(4) 0.046(4) 0.013(3) 0.010(3) 0.006(3)
C23 0.034(4) 0.031(4) 0.040(4) -0.002(3) 0.014(3) 0.003(3)
C24 0.046(5) 0.039(5) 0.065(5) -0.022(4) -0.007(4) 0.008(4)
C25 0.029(4) 0.029(4) 0.039(4) 0.007(3) 0.015(3) 0.001(3)
C26 0.082(6) 0.052(5) 0.066(5) 0.015(4) 0.056(5) 0.016(5)
C27 0.035(4) 0.018(3) 0.039(4) -0.002(3) 0.013(3) 0.002(3)
C28 0.038(4) 0.054(5) 0.055(5) -0.024(4) 0.010(4) -0.008(4)
C29 0.029(4) 0.030(4) 0.043(4) 0.006(3) 0.016(3) -0.001(3)
C30 0.047(5) 0.084(7) 0.068(6) 0.047(5) 0.023(4) 0.019(5)
N4 0.135(9) 0.052(6) 0.128(8) 0.015(5) 0.067(7) -0.003(6)
C31 0.098(7) 0.053(6) 0.061(5) 0.015(4) 0.035(5) -0.002(5)
C32 0.093(7) 0.048(6) 0.054(5) -0.005(4) 0.038(5) -0.002(5)
N5 0.084(9) 0.114(11) 0.138(11) -0.028(9) 0.034(8) -0.007(7)
C33 0.031(5) 0.098(10) 0.063(9) -0.035(8) 0.018(5) -0.024(5)
C34 0.066(9) 0.115(13) 0.083(9) -0.024(9) 0.015(7) -0.003(7)
N6 1.05(9) 0.144(18) 0.23(2) -0.010(16) 0.41(4) 0.05(3)
C35 0.149(16) 0.28(3) 0.085(12) 0.018(14) 0.046(12) 0.076(19)
C36 0.079(10) 0.163(18) 0.084(11) -0.001(10) -0.003(8) -0.045(10)
N7 0.92(9) 0.16(4) 0.04(2) -0.02(2) -0.01(5) 0.35(5)
C37 1.05(9) 0.144(18) 0.23(2) -0.010(16) 0.41(4) 0.05(3)
C38 1.05(11) 0.10(4) 0.08(4) 0.07(2) 0.21(6) 0.19(7)
N8 0.53(4) 0.197(16) 0.081(10) 0.054(11) 0.048(15) 0.04(2)
C39 0.46(4) 0.212(18) 0.33(3) 0.15(2) 0.34(3) 0.21(3)
C40 0.213(18) 0.199(17) 0.109(12) 0.081(13) 0.089(12) 0.089(17)

loop_
_atom_type_symbol
_atom_type_description
_atom_type_scat_dispersion_real
_atom_type_scat_dispersion_imag
_atom_type_scat_source
C C 0.0033 0.0016 'International Tables Vol C Tables 4.2.6.8 and 6.1.1.4'
H H 0.0000 0.0000 'International Tables Vol C Tables 4.2.6.8 and 6.1.1.4'
N N 0.0061 0.0033 'International Tables Vol C Tables 4.2.6.8 and 6.1.1.4'
O O 0.0106 0.0060 'International Tables Vol C Tables 4.2.6.8 and 6.1.1.4'
F F 0.0171 0.0103 'International Tables Vol C Tables 4.2.6.8 and 6.1.1.4'
Fe Fe 0.3463 0.8444 'International Tables Vol C Tables 4.2.6.8 and 6.1.1.4'
Co Co 0.3494 0.9721 'International Tables Vol C Tables 4.2.6.8 and 6.1.1.4'

loop_
_geom_angle_atom_site_label_1
_geom_angle_atom_site_label_2
_geom_angle_atom_site_label_3
_geom_angle
_geom_angle_site_symmetry_1
_geom_angle_site_symmetry_3
_geom_angle_publ_flag
O13 Co1 O12 96.46(16) . . ?
O13 Co1 O10 95.57(17) . . ?
O12 Co1 O10 90.42(19) . . ?
O13 Co1 O1 95.30(17) . . ?
O12 Co1 O1 168.22(17) . . ?
O10 Co1 O1 89.07(18) . . ?
O13 Co1 O3 96.14(17) . . ?
O12 Co1 O3 88.81(18) . . ?
O10 Co1 O3 168.27(17) . . ?
O1 Co1 O3 89.30(18) . . ?
O13 Co1 N1 178.80(18) . . ?
O12 Co1 N1 82.72(18) . . ?
O10 Co1 N1 85.31(17) . . ?
O1 Co1 N1 85.51(18) . . ?
O3 Co1 N1 82.98(18) . . ?
O13 Fe1 O4 97.58(18) . . ?
O13 Fe1 O7 97.23(16) . . ?
O4 Fe1 O7 87.61(19) . . ?
O13 Fe1 O5 95.96(18) . . ?
O4 Fe1 O5 166.36(18) . . ?
O7 Fe1 O5 89.1(2) . . ?
O13 Fe1 O2 96.16(17) . . ?
O4 Fe1 O2 88.64(19) . . ?
O7 Fe1 O2 166.46(17) . . ?
O5 Fe1 O2 91.6(2) . . ?
O13 Fe1 N2 178.74(18) . . ?
O4 Fe1 N2 82.33(19) . . ?
O7 Fe1 N2 81.51(18) . . ?
O5 Fe1 N2 84.10(18) . . ?
O2 Fe1 N2 85.10(18) . . ?
O13 Fe2 O8 97.30(17) . . ?
O13 Fe2 O9 95.39(17) . . ?
O8 Fe2 O9 167.27(18) . . ?
O13 Fe2 O11 96.22(17) . . ?
O8 Fe2 O11 89.01(18) . . ?
O9 Fe2 O11 90.68(19) . . ?
O13 Fe2 O6 95.27(17) . . ?
O8 Fe2 O6 89.11(18) . . ?
O9 Fe2 O6 88.67(18) . . ?
O11 Fe2 O6 168.51(17) . . ?
O13 Fe2 N3 179.02(19) . . ?
O8 Fe2 N3 82.46(18) . . ?
O9 Fe2 N3 84.88(18) . . ?
O11 Fe2 N3 82.83(18) . . ?
O6 Fe2 N3 85.69(18) . . ?
C19 O1 Co1 130.3(4) . . ?
C19 O2 Fe1 132.0(4) . . ?
C21 O3 Co1 133.4(4) . . ?
C21 O4 Fe1 130.9(4) . . ?
C23 O5 Fe1 131.6(4) . . ?
C23 O6 Fe2 132.4(4) . . ?
C25 O7 Fe1 132.6(4) . . ?
C25 O8 Fe2 131.5(4) . . ?
C29 O9 Fe2 131.4(4) . . ?
C29 O10 Co1 132.5(4) . . ?
C27 O11 Fe2 133.0(4) . . ?
C27 O12 Co1 133.2(4) . . ?
Fe1 O13 Co1 120.2(2) . . ?
Fe1 O13 Fe2 119.8(2) . . ?
Co1 O13 Fe2 119.8(2) . . ?
C5 N1 C1 117.8(6) . . ?
C5 N1 Co1 121.7(4) . . ?
C1 N1 Co1 120.2(4) . . ?
C7 N2 C11 117.8(6) . . ?
C7 N2 Fe1 121.6(4) . . ?
C11 N2 Fe1 120.2(4) . . ?
C13 N3 C17 118.2(6) . . ?
C13 N3 Fe2 122.0(4) . . ?
C17 N3 Fe2 119.7(5) . . ?
N1 C1 C2 122.4(6) . . ?
N1 C1 H1 118.8 . . ?
C2 C1 H1 118.8 . . ?
C3 C2 C1 118.8(7) . . ?
C3 C2 H2 120.6 . . ?
C1 C2 H2 120.6 . . ?
C2 C3 C4 117.8(7) . . ?
C2 C3 C6 120.8(8) . . ?
C4 C3 C6 121.4(8) . . ?
C5 C4 C3 120.5(7) . . ?
C5 C4 H4 119.7 . . ?
C3 C4 H4 119.7 . . ?
N1 C5 C4 122.5(7) . . ?
N1 C5 H5 118.7 . . ?
C4 C5 H5 118.7 . . ?
F2 C6 F1 112.8(9) . . ?
F2 C6 F3 102.1(8) . . ?
F1 C6 F3 102.7(11) . . ?
F2 C6 C3 112.5(10) . . ?
F1 C6 C3 114.4(8) . . ?
F3 C6 C3 111.2(9) . . ?
N2 C7 C8 123.5(6) . . ?
N2 C7 H7 118.3 . . ?
C8 C7 H7 118.3 . . ?
C9 C8 C7 117.5(6) . . ?
C9 C8 H8 121.3 . . ?
C7 C8 H8 121.3 . . ?
C10 C9 C8 119.0(6) . . ?
C10 C9 C12 121.6(7) . . ?
C8 C9 C12 119.3(7) . . ?
C11 C10 C9 120.3(7) . . ?
C11 C10 H10 119.8 . . ?
C9 C10 H10 119.8 . . ?
N2 C11 C10 121.6(7) . . ?
N2 C11 H11 119.2 . . ?
C10 C11 H11 119.2 . . ?
F5 C12 F6 111.7(8) . . ?
F5 C12 F4 103.3(7) . . ?
F6 C12 F4 102.4(8) . . ?
F5 C12 C9 113.6(8) . . ?
F6 C12 C9 112.8(7) . . ?
F4 C12 C9 112.1(8) . . ?
N3 C13 C14 123.8(6) . . ?
N3 C13 H13 118.1 . . ?
C14 C13 H13 118.1 . . ?
C15 C14 C13 118.2(7) . . ?
C15 C14 H14 120.9 . . ?
C13 C14 H14 120.9 . . ?
C14 C15 C16 118.5(7) . . ?
C14 C15 C18 121.7(8) . . ?
C16 C15 C18 119.8(8) . . ?
C17 C16 C15 120.0(7) . . ?
C17 C16 H16 120.0 . . ?
C15 C16 H16 120.0 . . ?
N3 C17 C16 121.3(7) . . ?
N3 C17 H17 119.3 . . ?
C16 C17 H17 119.3 . . ?
F9 C18 F8 114.6(12) . . ?
F9 C18 F7 101.9(15) . . ?
F8 C18 F7 98.1(10) . . ?
F9 C18 C15 115.4(9) . . ?
F8 C18 C15 112.9(13) . . ?
F7 C18 C15 112.0(11) . . ?
O1 C19 O2 126.6(6) . . ?
O1 C19 C20 116.4(6) . . ?
O2 C19 C20 116.9(6) . . ?
C19 C20 H20A 109.5 . . ?
C19 C20 H20B 109.5 . . ?
H20A C20 H20B 109.5 . . ?
C19 C20 H20C 109.5 . . ?
H20A C20 H20C 109.5 . . ?
H20B C20 H20C 109.5 . . ?
O3 C21 O4 125.2(6) . . ?
O3 C21 C22 117.6(6) . . ?
O4 C21 C22 117.2(6) . . ?
C21 C22 H22A 109.5 . . ?
C21 C22 H22B 109.5 . . ?
H22A C22 H22B 109.5 . . ?
C21 C22 H22C 109.5 . . ?
H22A C22 H22C 109.5 . . ?
H22B C22 H22C 109.5 . . ?
O6 C23 O5 125.5(6) . . ?
O6 C23 C24 117.8(6) . . ?
O5 C23 C24 116.7(6) . . ?
C23 C24 H24A 109.5 . . ?
C23 C24 H24B 109.5 . . ?
H24A C24 H24B 109.5 . . ?
C23 C24 H24C 109.5 . . ?
H24A C24 H24C 109.5 . . ?
H24B C24 H24C 109.5 . . ?
O8 C25 O7 125.5(6) . . ?
O8 C25 C26 117.0(6) . . ?
O7 C25 C26 117.5(6) . . ?
C25 C26 H26A 109.5 . . ?
C25 C26 H26B 109.5 . . ?
H26A C26 H26B 109.5 . . ?
C25 C26 H26C 109.5 . . ?
H26A C26 H26C 109.5 . . ?
H26B C26 H26C 109.5 . . ?
O12 C27 O11 123.8(6) . . ?
O12 C27 C28 119.3(6) . . ?
O11 C27 C28 116.9(6) . . ?
C27 C28 H28A 109.5 . . ?
C27 C28 H28B 109.5 . . ?
H28A C28 H28B 109.5 . . ?
C27 C28 H28C 109.5 . . ?
H28A C28 H28C 109.5 . . ?
H28B C28 H28C 109.5 . . ?
O9 C29 O10 125.7(6) . . ?
O9 C29 C30 117.3(6) . . ?
O10 C29 C30 117.0(6) . . ?
C29 C30 H30A 109.5 . . ?
C29 C30 H30B 109.5 . . ?
H30A C30 H30B 109.5 . . ?
C29 C30 H30C 109.5 . . ?
H30A C30 H30C 109.5 . . ?
H30B C30 H30C 109.5 . . ?
C32 C31 H31A 109.5 . . ?
C32 C31 H31B 109.5 . . ?
H31A C31 H31B 109.5 . . ?
C32 C31 H31C 109.5 . . ?
H31A C31 H31C 109.5 . . ?
H31B C31 H31C 109.5 . . ?
N4 C32 C31 179.5(14) . . ?
C34 C33 H33A 109.5 . . ?
C34 C33 H33B 109.5 . . ?
H33A C33 H33B 109.5 . . ?
C34 C33 H33C 109.5 . . ?
H33A C33 H33C 109.5 . . ?
H33B C33 H33C 109.5 . . ?
N5 C34 C33 174.0(15) . . ?
C36 C35 H35A 109.5 . . ?
C36 C35 H35B 109.5 . . ?
H35A C35 H35B 109.5 . . ?
C36 C35 H35C 109.5 . . ?
H35A C35 H35C 109.5 . . ?
H35B C35 H35C 109.5 . . ?
N6 C36 C35 174(3) . . ?
C38 C37 H37A 109.5 . . ?
C38 C37 H37B 109.5 . . ?
H37A C37 H37B 109.5 . . ?
C38 C37 H37C 109.5 . . ?
H37A C37 H37C 109.5 . . ?
H37B C37 H37C 109.5 . . ?
N7 C38 C37 141(9) . . ?
C40 C39 H39A 109.5 . . ?
C40 C39 H39B 109.5 . . ?
H39A C39 H39B 109.5 . . ?
C40 C39 H39C 109.5 . . ?
H39A C39 H39C 109.5 . . ?
H39B C39 H39C 109.5 . . ?
N8 C40 C39 174(2) . . ?

loop_
_geom_bond_atom_site_label_1
_geom_bond_atom_site_label_2
_geom_bond_distance
_geom_bond_site_symmetry_2
_geom_bond_publ_flag
Co1 O13 1.904(4) . ?
Co1 O12 2.036(4) . ?
Co1 O10 2.049(4) . ?
Co1 O1 2.054(4) . ?
Co1 O3 2.064(4) . ?
Co1 N1 2.211(5) . ?
Fe1 O13 1.881(4) . ?
Fe1 O4 2.038(5) . ?
Fe1 O7 2.041(4) . ?
Fe1 O5 2.046(5) . ?
Fe1 O2 2.047(4) . ?
Fe1 N2 2.221(5) . ?
Fe2 O13 1.907(4) . ?
Fe2 O8 2.040(4) . ?
Fe2 O9 2.052(4) . ?
Fe2 O11 2.053(4) . ?
Fe2 O6 2.055(4) . ?
Fe2 N3 2.217(5) . ?
F1 C6 1.290(11) . ?
F2 C6 1.283(11) . ?
F3 C6 1.417(14) . ?
F4 C12 1.362(11) . ?
F5 C12 1.300(9) . ?
F6 C12 1.300(9) . ?
F7 C18 1.326(18) . ?
F8 C18 1.273(16) . ?
F9 C18 1.244(12) . ?
O1 C19 1.245(8) . ?
O2 C19 1.267(8) . ?
O3 C21 1.257(7) . ?
O4 C21 1.257(8) . ?
O5 C23 1.262(8) . ?
O6 C23 1.249(7) . ?
O7 C25 1.255(7) . ?
O8 C25 1.255(7) . ?
O9 C29 1.254(7) . ?
O10 C29 1.260(7) . ?
O11 C27 1.284(7) . ?
O12 C27 1.249(7) . ?
N1 C5 1.326(8) . ?
N1 C1 1.337(8) . ?
N2 C7 1.328(8) . ?
N2 C11 1.339(8) . ?
N3 C13 1.323(8) . ?
N3 C17 1.336(8) . ?
C1 C2 1.394(9) . ?
C1 H1 0.9500 . ?
C2 C3 1.357(10) . ?
C2 H2 0.9500 . ?
C3 C4 1.385(11) . ?
C3 C6 1.490(12) . ?
C4 C5 1.349(10) . ?
C4 H4 0.9500 . ?
C5 H5 0.9500 . ?
C7 C8 1.393(9) . ?
C7 H7 0.9500 . ?
C8 C9 1.369(9) . ?
C8 H8 0.9500 . ?
C9 C10 1.368(10) . ?
C9 C12 1.492(10) . ?
C10 C11 1.367(10) . ?
C10 H10 0.9500 . ?
C11 H11 0.9500 . ?
C13 C14 1.381(9) . ?
C13 H13 0.9500 . ?
C14 C15 1.347(10) . ?
C14 H14 0.9500 . ?
C15 C16 1.401(11) . ?
C15 C18 1.491(13) . ?
C16 C17 1.359(10) . ?
C16 H16 0.9500 . ?
C17 H17 0.9500 . ?
C19 C20 1.510(9) . ?
C20 H20A 0.9800 . ?
C20 H20B 0.9800 . ?
C20 H20C 0.9800 . ?
C21 C22 1.490(9) . ?
C22 H22A 0.9800 . ?
C22 H22B 0.9800 . ?
C22 H22C 0.9800 . ?
C23 C24 1.499(9) . ?
C24 H24A 0.9800 . ?
C24 H24B 0.9800 . ?
C24 H24C 0.9800 . ?
C25 C26 1.509(9) . ?
C26 H26A 0.9800 . ?
C26 H26B 0.9800 . ?
C26 H26C 0.9800 . ?
C27 C28 1.494(9) . ?
C28 H28A 0.9800 . ?
C28 H28B 0.9800 . ?
C28 H28C 0.9800 . ?
C29 C30 1.501(9) . ?
C30 H30A 0.9800 . ?
C30 H30B 0.9800 . ?
C30 H30C 0.9800 . ?
N4 C32 1.131(10) . ?
C31 C32 1.457(12) . ?
C31 H31A 0.9800 . ?
C31 H31B 0.9800 . ?
C31 H31C 0.9800 . ?
N5 C34 1.206(13) . ?
C33 C34 1.548(15) . ?
C33 H33A 0.9800 . ?
C33 H33B 0.9800 . ?
C33 H33C 0.9800 . ?
N6 C36 1.140(16) . ?
C35 C36 1.478(14) . ?
C35 H35A 0.9800 . ?
C35 H35B 0.9800 . ?
C35 H35C 0.9800 . ?
N7 C38 1.14(2) . ?
C37 C38 1.49(2) . ?
C37 H37A 0.9800 . ?
C37 H37B 0.9800 . ?
C37 H37C 0.9800 . ?
N8 C40 1.081(15) . ?
C39 C40 1.376(15) . ?
C39 H39A 0.9800 . ?
C39 H39B 0.9800 . ?
C39 H39C 0.9800 . ?

loop_
_geom_torsion_atom_site_label_1
_geom_torsion_atom_site_label_2
_geom_torsion_atom_site_label_3
_geom_torsion_atom_site_label_4
_geom_torsion
_geom_torsion_site_symmetry_1
_geom_torsion_site_symmetry_2
_geom_torsion_site_symmetry_3
_geom_torsion_site_symmetry_4
_geom_torsion_publ_flag
O13 Co1 O1 C19 29.4(6) . . . . ?
O12 Co1 O1 C19 -147.5(9) . . . . ?
O10 Co1 O1 C19 124.9(6) . . . . ?
O3 Co1 O1 C19 -66.7(6) . . . . ?
N1 Co1 O1 C19 -149.7(6) . . . . ?
O13 Fe1 O2 C19 -15.1(7) . . . . ?
O4 Fe1 O2 C19 82.4(7) . . . . ?
O7 Fe1 O2 C19 156.3(8) . . . . ?
O5 Fe1 O2 C19 -111.2(6) . . . . ?
N2 Fe1 O2 C19 164.8(7) . . . . ?
O13 Co1 O3 C21 -14.5(6) . . . . ?
O12 Co1 O3 C21 -110.9(5) . . . . ?
O10 Co1 O3 C21 162.8(8) . . . . ?
O1 Co1 O3 C21 80.8(6) . . . . ?
N1 Co1 O3 C21 166.3(6) . . . . ?
O13 Fe1 O4 C21 26.4(6) . . . . ?
O7 Fe1 O4 C21 123.4(6) . . . . ?
O5 Fe1 O4 C21 -160.6(7) . . . . ?
O2 Fe1 O4 C21 -69.6(6) . . . . ?
N2 Fe1 O4 C21 -154.8(6) . . . . ?
O13 Fe1 O5 C23 22.0(6) . . . . ?
O4 Fe1 O5 C23 -151.0(7) . . . . ?
O7 Fe1 O5 C23 -75.2(6) . . . . ?
O2 Fe1 O5 C23 118.4(6) . . . . ?
N2 Fe1 O5 C23 -156.7(6) . . . . ?
O13 Fe2 O6 C23 -19.5(6) . . . . ?
O8 Fe2 O6 C23 77.8(6) . . . . ?
O9 Fe2 O6 C23 -114.8(6) . . . . ?
O11 Fe2 O6 C23 158.4(9) . . . . ?
N3 Fe2 O6 C23 160.3(6) . . . . ?
O13 Fe1 O7 C25 -20.2(6) . . . . ?
O4 Fe1 O7 C25 -117.5(6) . . . . ?
O5 Fe1 O7 C25 75.7(6) . . . . ?
O2 Fe1 O7 C25 168.4(8) . . . . ?
N2 Fe1 O7 C25 159.9(6) . . . . ?
O13 Fe2 O8 C25 22.2(6) . . . . ?
O9 Fe2 O8 C25 -152.9(8) . . . . ?
O11 Fe2 O8 C25 118.4(6) . . . . ?
O6 Fe2 O8 C25 -73.0(6) . . . . ?
N3 Fe2 O8 C25 -158.7(6) . . . . ?
O13 Fe2 O9 C29 23.4(6) . . . . ?
O8 Fe2 O9 C29 -161.4(8) . . . . ?
O11 Fe2 O9 C29 -72.9(6) . . . . ?
O6 Fe2 O9 C29 118.6(6) . . . . ?
N3 Fe2 O9 C29 -155.7(6) . . . . ?
O13 Co1 O10 C29 -15.4(6) . . . . ?
O12 Co1 O10 C29 81.2(6) . . . . ?
O1 Co1 O10 C29 -110.6(6) . . . . ?
O3 Co1 O10 C29 167.3(8) . . . . ?
N1 Co1 O10 C29 163.8(6) . . . . ?
O13 Fe2 O11 C27 -16.5(6) . . . . ?
O8 Fe2 O11 C27 -113.8(6) . . . . ?
O9 Fe2 O11 C27 79.0(6) . . . . ?
O6 Fe2 O11 C27 165.6(8) . . . . ?
N3 Fe2 O11 C27 163.7(6) . . . . ?
O13 Co1 O12 C27 23.7(6) . . . . ?
O10 Co1 O12 C27 -72.0(6) . . . . ?
O1 Co1 O12 C27 -159.4(8) . . . . ?
O3 Co1 O12 C27 119.7(6) . . . . ?
N1 Co1 O12 C27 -157.2(6) . . . . ?
O4 Fe1 O13 Co1 -45.3(2) . . . . ?
O7 Fe1 O13 Co1 -133.8(2) . . . . ?
O5 Fe1 O13 Co1 136.4(2) . . . . ?
O2 Fe1 O13 Co1 44.1(3) . . . . ?
N2 Fe1 O13 Co1 -131(9) . . . . ?
O4 Fe1 O13 Fe2 130.8(2) . . . . ?
O7 Fe1 O13 Fe2 42.3(3) . . . . ?
O5 Fe1 O13 Fe2 -47.5(3) . . . . ?
O2 Fe1 O13 Fe2 -139.8(2) . . . . ?
N2 Fe1 O13 Fe2 45(10) . . . . ?
O12 Co1 O13 Fe1 130.5(2) . . . . ?
O10 Co1 O13 Fe1 -138.5(2) . . . . ?
O1 Co1 O13 Fe1 -48.9(2) . . . . ?
O3 Co1 O13 Fe1 41.0(2) . . . . ?
N1 Co1 O13 Fe1 84(8) . . . . ?
O12 Co1 O13 Fe2 -45.6(2) . . . . ?
O10 Co1 O13 Fe2 45.4(2) . . . . ?
O1 Co1 O13 Fe2 135.0(2) . . . . ?
O3 Co1 O13 Fe2 -135.1(2) . . . . ?
N1 Co1 O13 Fe2 -92(8) . . . . ?
O8 Fe2 O13 Fe1 -43.1(3) . . . . ?
O9 Fe2 O13 Fe1 135.8(2) . . . . ?
O11 Fe2 O13 Fe1 -132.9(2) . . . . ?
O6 Fe2 O13 Fe1 46.6(2) . . . . ?
N3 Fe2 O13 Fe1 -119(11) . . . . ?
O8 Fe2 O13 Co1 133.0(2) . . . . ?
O9 Fe2 O13 Co1 -48.1(2) . . . . ?
O11 Fe2 O13 Co1 43.2(2) . . . . ?
O6 Fe2 O13 Co1 -137.2(2) . . . . ?
N3 Fe2 O13 Co1 57(11) . . . . ?
O13 Co1 N1 C5 -82(9) . . . . ?
O12 Co1 N1 C5 -128.3(5) . . . . ?
O10 Co1 N1 C5 140.7(5) . . . . ?
O1 Co1 N1 C5 51.3(5) . . . . ?
O3 Co1 N1 C5 -38.6(5) . . . . ?
O13 Co1 N1 C1 93(8) . . . . ?
O12 Co1 N1 C1 46.0(5) . . . . ?
O10 Co1 N1 C1 -45.0(5) . . . . ?
O1 Co1 N1 C1 -134.5(5) . . . . ?
O3 Co1 N1 C1 135.7(5) . . . . ?
O13 Fe1 N2 C7 133(9) . . . . ?
O4 Fe1 N2 C7 46.9(5) . . . . ?
O7 Fe1 N2 C7 135.6(5) . . . . ?
O5 Fe1 N2 C7 -134.5(5) . . . . ?
O2 Fe1 N2 C7 -42.4(5) . . . . ?
O13 Fe1 N2 C11 -40(10) . . . . ?
O4 Fe1 N2 C11 -126.1(5) . . . . ?
O7 Fe1 N2 C11 -37.4(5) . . . . ?
O5 Fe1 N2 C11 52.6(5) . . . . ?
O2 Fe1 N2 C11 144.6(5) . . . . ?
O13 Fe2 N3 C13 123(11) . . . . ?
O8 Fe2 N3 C13 47.7(5) . . . . ?
O9 Fe2 N3 C13 -131.0(5) . . . . ?
O11 Fe2 N3 C13 137.6(5) . . . . ?
O6 Fe2 N3 C13 -42.0(5) . . . . ?
O13 Fe2 N3 C17 -54(11) . . . . ?
O8 Fe2 N3 C17 -129.4(6) . . . . ?
O9 Fe2 N3 C17 51.9(6) . . . . ?
O11 Fe2 N3 C17 -39.5(6) . . . . ?
O6 Fe2 N3 C17 140.9(6) . . . . ?
C5 N1 C1 C2 0.7(10) . . . . ?
Co1 N1 C1 C2 -173.8(5) . . . . ?
N1 C1 C2 C3 0.2(11) . . . . ?
C1 C2 C3 C4 -1.4(12) . . . . ?
C1 C2 C3 C6 178.1(9) . . . . ?
C2 C3 C4 C5 1.8(13) . . . . ?
C6 C3 C4 C5 -177.8(9) . . . . ?
C1 N1 C5 C4 -0.3(10) . . . . ?
Co1 N1 C5 C4 174.1(6) . . . . ?
C3 C4 C5 N1 -1.0(12) . . . . ?
C2 C3 C6 F2 70.9(14) . . . . ?
C4 C3 C6 F2 -109.6(10) . . . . ?
C2 C3 C6 F1 -158.8(10) . . . . ?
C4 C3 C6 F1 20.8(16) . . . . ?
C2 C3 C6 F3 -43.0(13) . . . . ?
C4 C3 C6 F3 136.6(9) . . . . ?
C11 N2 C7 C8 2.9(10) . . . . ?
Fe1 N2 C7 C8 -170.3(5) . . . . ?
N2 C7 C8 C9 1.1(11) . . . . ?
C7 C8 C9 C10 -3.6(11) . . . . ?
C7 C8 C9 C12 178.3(7) . . . . ?
C8 C9 C10 C11 2.2(12) . . . . ?
C12 C9 C10 C11 -179.8(8) . . . . ?
C7 N2 C11 C10 -4.4(10) . . . . ?
Fe1 N2 C11 C10 168.9(6) . . . . ?
C9 C10 C11 N2 1.9(13) . . . . ?
C10 C9 C12 F5 -107.9(9) . . . . ?
C8 C9 C12 F5 70.1(11) . . . . ?
C10 C9 C12 F6 20.5(13) . . . . ?
C8 C9 C12 F6 -161.5(8) . . . . ?
C10 C9 C12 F4 135.4(8) . . . . ?
C8 C9 C12 F4 -46.6(10) . . . . ?
C17 N3 C13 C14 0.2(10) . . . . ?
Fe2 N3 C13 C14 -176.9(5) . . . . ?
N3 C13 C14 C15 1.4(11) . . . . ?
C13 C14 C15 C16 -1.1(13) . . . . ?
C13 C14 C15 C18 179.3(11) . . . . ?
C14 C15 C16 C17 -0.7(16) . . . . ?
C18 C15 C16 C17 178.9(12) . . . . ?
C13 N3 C17 C16 -2.1(12) . . . . ?
Fe2 N3 C17 C16 175.1(7) . . . . ?
C15 C16 C17 N3 2.3(16) . . . . ?
C14 C15 C18 F9 -158.1(13) . . . . ?
C16 C15 C18 F9 22(2) . . . . ?
C14 C15 C18 F8 67.6(19) . . . . ?
C16 C15 C18 F8 -112.0(13) . . . . ?
C14 C15 C18 F7 -42.1(18) . . . . ?
C16 C15 C18 F7 138.4(11) . . . . ?
Co1 O1 C19 O2 -5.2(12) . . . . ?
Co1 O1 C19 C20 174.6(6) . . . . ?
Fe1 O2 C19 O1 -3.7(12) . . . . ?
Fe1 O2 C19 C20 176.4(6) . . . . ?
Co1 O3 C21 O4 -3.8(10) . . . . ?
Co1 O3 C21 C22 176.6(4) . . . . ?
Fe1 O4 C21 O3 -3.3(10) . . . . ?
Fe1 O4 C21 C22 176.2(4) . . . . ?
Fe2 O6 C23 O5 -4.0(11) . . . . ?
Fe2 O6 C23 C24 177.4(5) . . . . ?
Fe1 O5 C23 O6 2.7(11) . . . . ?
Fe1 O5 C23 C24 -178.7(5) . . . . ?
Fe2 O8 C25 O7 -2.0(10) . . . . ?
Fe2 O8 C25 C26 177.3(5) . . . . ?
Fe1 O7 C25 O8 0.6(11) . . . . ?
Fe1 O7 C25 C26 -178.7(5) . . . . ?
Co1 O12 C27 O11 0.3(10) . . . . ?
Co1 O12 C27 C28 -179.6(5) . . . . ?
Fe2 O11 C27 O12 -4.7(10) . . . . ?
Fe2 O11 C27 C28 175.2(5) . . . . ?
Fe2 O9 C29 O10 3.4(11) . . . . ?
Fe2 O9 C29 C30 -176.7(5) . . . . ?
Co1 O10 C29 O9 -8.5(11) . . . . ?
Co1 O10 C29 C30 171.6(5) . . . . ?
